data_7051292
loop_
_publ_author_name
'Sobota, Piotr'
'Klimowicz, Maria'
'Utko, J\'ozef'
'Jerzykiewicz, Lucjan B.'

_publ_section_title
;
 Syntheses and crystal structure of
 [Li4Zn(\m3,\h2-ddbfo)2(\m,\h2-ddbfo)3Cl(CH3CN)2]&#x00B7;2CH3CN,
 [Na4(\m,\h2-ddbfo)4(CH3CN)4] and [Zn2(\m,\h1-ddbfo)2Cl2(py)2]
 aggregates
;
_journal_issue 7
_journal_name_full 'New Journal of Chemistry'
_journal_page_first 523
_journal_paper_doi 10.1039/b001832p
_journal_volume 24
_journal_year 2000
_chemical_formula_sum 'C96 H112 N8 Na8 O16'
_chemical_formula_weight 1817.86
_space_group_IT_number 2
_symmetry_cell_setting triclinic
_symmetry_space_group_name_Hall '-P 1'
_symmetry_space_group_name_H-M 'P -1'
_atom_sites_solution_hydrogens geom
_atom_sites_solution_primary direct
_atom_sites_solution_secondary difmap
_audit_creation_method SHELXL-97
_cell_angle_alpha 84.29(3)
_cell_angle_beta 84.32(3)
_cell_angle_gamma 76.00(3)
_cell_formula_units_Z 2
_cell_length_a 9.988(2)
_cell_length_b 18.643(4)
_cell_length_c 28.848(6)
_cell_measurement_reflns_used 25
_cell_measurement_temperature 298(1)
_cell_measurement_theta_max 15
_cell_measurement_theta_min 7
_cell_volume 5171(2)
_computing_cell_refinement 'Kuma KM4 software 1996'
_computing_data_collection 'Kuma KM4 software 1996'
_computing_data_reduction 'Kuma KM4 software 1996'
_computing_molecular_graphics 'ORTEPII, 1976'
_computing_structure_refinement 'SHELXL-97 (Sheldrick, 1997)'
_computing_structure_solution 'SHELXS-97 (Sheldrick, 1990)'
_diffrn_ambient_temperature 298(1)
_diffrn_measured_fraction_theta_full 0.351
_diffrn_measured_fraction_theta_max 0.351
_diffrn_measurement_device 'Kuma KM4 automatic diffractometer'
_diffrn_measurement_method 'profile data from omega-2theta scans'
_diffrn_radiation_monochromator graphite
_diffrn_radiation_source 'fine-focus sealed tube'
_diffrn_radiation_type MoK\a
_diffrn_radiation_wavelength 0.71073
_diffrn_reflns_av_R_equivalents 0.0088
_diffrn_reflns_av_sigmaI/netI 0.0242
_diffrn_reflns_limit_h_max 11
_diffrn_reflns_limit_h_min 0
_diffrn_reflns_limit_k_max 21
_diffrn_reflns_limit_k_min -21
_diffrn_reflns_limit_l_max 33
_diffrn_reflns_limit_l_min -33
_diffrn_reflns_number 7022
_diffrn_reflns_theta_full 25.02
_diffrn_reflns_theta_max 25.02
_diffrn_reflns_theta_min 2.13
_diffrn_standards_decay_% 1.4
_diffrn_standards_interval_count 100
_diffrn_standards_number 3
_exptl_absorpt_coefficient_mu 0.107
_exptl_absorpt_correction_type none
_exptl_crystal_colour colorless
_exptl_crystal_density_diffrn 1.168
_exptl_crystal_density_method 'not measured'
_exptl_crystal_description plate
_exptl_crystal_F_000 1920
_exptl_crystal_size_max 0.6
_exptl_crystal_size_mid 0.3
_exptl_crystal_size_min 0.2
_refine_diff_density_max 0.112
_refine_diff_density_min -0.113
_refine_diff_density_rms 0.024
_refine_ls_extinction_method none
_refine_ls_goodness_of_fit_ref 1.101
_refine_ls_hydrogen_treatment mixed
_refine_ls_matrix_type full
_refine_ls_number_parameters 1177
_refine_ls_number_reflns 6406
_refine_ls_number_restraints 0
_refine_ls_restrained_S_all 1.101
_refine_ls_R_factor_all 0.0621
_refine_ls_R_factor_gt 0.0395
_refine_ls_shift/su_max 0.217
_refine_ls_shift/su_mean 0.026
_refine_ls_structure_factor_coef Fsqd
_refine_ls_weighting_details 'w=1/[\s^2^(Fo^2^)+(0.0567P)^2^+2.4630P] where P=(Fo^2^+2Fc^2^)/3'
_refine_ls_weighting_scheme calc
_refine_ls_wR_factor_gt 0.1069
_refine_ls_wR_factor_ref 0.1183
_reflns_number_gt 5403
_reflns_number_total 6406
_reflns_threshold_expression >2sigma(I)
_cod_data_source_file b001832p.txt
_cod_data_source_block compound_2
_cod_depositor_comments
;
The following automatic conversions were performed:

'_refine_ls_weighting_scheme' value 'calc
w=1/[\s^2^(Fo^2^)+(0.0567P)^2^+2.4630P] where P=(Fo^2^+2Fc^2^)/3' was
changed to 'calc'. New tag '_refine_ls_weighting_details' was
created. The value of the new tag was set to
'w=1/[\s^2^(Fo^2^)+(0.0567P)^2^+2.4630P] where P=(Fo^2^+2Fc^2^)/3'.

Automatic conversion script
Id: cif_fix_values 3143 2015-03-26 13:38:13Z robertas 
;
_cod_original_cell_volume 5170.6(19)
_cod_original_sg_symbol_H-M P-1
_cod_database_code 7051292

loop_
_symmetry_equiv_pos_as_xyz
'x, y, z'
'-x, -y, -z'

loop_
_atom_site_label
_atom_site_type_symbol
_atom_site_fract_x
_atom_site_fract_y
_atom_site_fract_z
_atom_site_U_iso_or_equiv
_atom_site_adp_type
_atom_site_occupancy
_atom_site_calc_flag
_atom_site_refinement_flags
_atom_site_disorder_assembly
_atom_site_disorder_group
Na1 Na 0.5643(2) 0.81217(10) 0.34840(7) 0.0740(5) Uani 1 d . . .
Na2 Na 0.85843(18) 0.74024(10) 0.29709(7) 0.0643(5) Uani 1 d . . .
Na3 Na 0.62634(19) 0.63730(9) 0.32444(7) 0.0705(5) Uani 1 d . . .
Na4 Na 0.7893(2) 0.67839(10) 0.40532(7) 0.0762(5) Uani 1 d . . .
Na5 Na 0.8857(2) 0.35213(10) 0.17283(8) 0.0811(6) Uani 1 d . . .
Na6 Na 0.7273(2) 0.30001(10) 0.09331(7) 0.0795(6) Uani 1 d . . .
Na7 Na 0.9311(2) 0.17314(10) 0.16094(7) 0.0718(5) Uani 1 d . . .
Na8 Na 0.63973(19) 0.25928(10) 0.20462(7) 0.0687(5) Uani 1 d . . .
O10 O 0.4237(4) 0.8398(2) 0.41859(13) 0.0922(11) Uani 1 d . . .
O11 O 0.5563(4) 0.69870(17) 0.38995(12) 0.0762(10) Uani 1 d . . .
O20 O 0.8380(4) 0.77961(17) 0.21657(11) 0.0677(9) Uani 1 d . . .
O21 O 0.6271(3) 0.74896(16) 0.28176(12) 0.0670(9) Uani 1 d . . .
O30 O 0.7414(4) 0.50873(16) 0.33085(14) 0.0868(11) Uani 1 d . . .
O31 O 0.8659(3) 0.62731(17) 0.33445(12) 0.0738(9) Uani 1 d . . .
O40 O 0.8405(5) 0.7541(2) 0.45967(13) 0.1120(14) Uani 1 d . . .
O41 O 0.7908(3) 0.79460(17) 0.36577(11) 0.0717(9) Uani 1 d . . .
O50 O 0.7716(4) 0.48557(17) 0.16255(13) 0.0877(11) Uani 1 d . . .
O51 O 0.6477(4) 0.36604(17) 0.15941(13) 0.0843(11) Uani 1 d . . .
O60 O 0.6639(4) 0.21842(17) 0.04558(12) 0.0876(11) Uani 1 d . . .
O61 O 0.7088(4) 0.19311(17) 0.14078(11) 0.0722(9) Uani 1 d . . .
O70 O 1.0711(4) 0.1274(2) 0.09582(13) 0.0934(11) Uani 1 d . . .
O71 O 0.9583(4) 0.27847(18) 0.11207(12) 0.0787(10) Uani 1 d . . .
O80 O 0.6522(4) 0.21819(17) 0.28609(11) 0.0680(9) Uani 1 d . . .
O81 O 0.8694(3) 0.24792(17) 0.22227(12) 0.0684(9) Uani 1 d . . .
N1 N 0.4640(8) 0.9285(3) 0.3045(2) 0.140(2) Uani 1 d . . .
N2 N 1.0968(6) 0.7686(4) 0.2956(2) 0.127(2) Uani 1 d . . .
N3 N 0.4223(7) 0.6068(4) 0.2952(3) 0.140(3) Uani 1 d . . .
N4 N 0.8348(7) 0.5666(3) 0.4598(2) 0.133(2) Uani 1 d . . .
N5 N 1.0894(8) 0.3843(4) 0.1990(3) 0.149(3) Uani 1 d . . .
N6 N 0.6971(7) 0.4055(3) 0.0335(2) 0.131(2) Uani 1 d . . .
N7 N 1.0096(8) 0.0615(3) 0.2126(2) 0.134(2) Uani 1 d . . .
N8 N 0.4071(7) 0.2299(4) 0.2067(3) 0.140(3) Uani 1 d . . .
C11N C 0.4457(8) 0.9554(4) 0.2698(3) 0.108(2) Uani 1 d . . .
C12N C 0.4197(9) 0.9896(4) 0.2233(3) 0.154(3) Uani 1 d . . .
H12A H 0.5062 0.9894 0.2055 0.185 Uiso 1 calc R . .
H12B H 0.3673 1.0399 0.2253 0.185 Uiso 1 calc R . .
H12C H 0.3684 0.9625 0.2083 0.185 Uiso 1 calc R . .
C11 C 0.3518(7) 0.9027(3) 0.4459(2) 0.0953(18) Uani 1 d . . .
C12 C 0.2898(9) 0.8683(4) 0.4910(2) 0.137(3) Uani 1 d . . .
H12A H 0.3184 0.8853 0.5183 0.165 Uiso 1 calc R . .
H12B H 0.1895 0.8807 0.4921 0.165 Uiso 1 calc R . .
C13 C 0.3461(6) 0.7871(4) 0.4885(2) 0.0910(17) Uani 1 d . . .
C14 C 0.3339(7) 0.7270(5) 0.5193(2) 0.103(2) Uani 1 d . . .
H14 H 0.2853 0.7336 0.5483 0.124 Uiso 1 calc R . .
C15 C 0.3948(7) 0.6580(4) 0.5060(2) 0.1018(19) Uani 1 d . . .
H15 H 0.3864 0.6170 0.5263 0.122 Uiso 1 calc R . .
C16 C 0.4694(6) 0.6467(3) 0.46283(19) 0.0851(15) Uani 1 d . . .
H16 H 0.5094 0.5985 0.4551 0.102 Uiso 1 calc R . .
C17 C 0.4858(5) 0.7056(3) 0.43096(18) 0.0706(13) Uani 1 d . . .
C18 C 0.4196(5) 0.7749(3) 0.44641(18) 0.0733(14) Uani 1 d . . .
C111 C 0.4561(7) 0.9444(4) 0.4525(3) 0.154(3) Uani 1 d . . .
H11A H 0.4125 0.9876 0.4687 0.185 Uiso 1 calc R . .
H11B H 0.4967 0.9591 0.4226 0.185 Uiso 1 calc R . .
H11C H 0.5270 0.9134 0.4706 0.185 Uiso 1 calc R . .
C112 C 0.2444(7) 0.9498(4) 0.4166(3) 0.145(3) Uani 1 d . . .
H11D H 0.2018 0.9944 0.4315 0.175 Uiso 1 calc R . .
H11E H 0.1755 0.9232 0.4130 0.175 Uiso 1 calc R . .
H11F H 0.2867 0.9622 0.3865 0.175 Uiso 1 calc R . .
C21N C 1.1360(7) 0.7620(4) 0.3302(3) 0.102(2) Uani 1 d . . .
C22N C 1.1848(9) 0.7478(5) 0.3760(3) 0.180(4) Uani 1 d . . .
H22A H 1.2073 0.7915 0.3849 0.216 Uiso 1 calc R . .
H22B H 1.2658 0.7077 0.3759 0.216 Uiso 1 calc R . .
H22C H 1.1139 0.7347 0.3978 0.216 Uiso 1 calc R . .
C21 C 0.9078(6) 0.8170(3) 0.1778(2) 0.0811(17) Uani 1 d . . .
C22 C 0.8190(6) 0.8230(3) 0.13690(19) 0.0892(17) Uani 1 d . . .
H22A H 0.8089 0.8711 0.1195 0.107 Uiso 1 calc R . .
H22B H 0.8587 0.7845 0.1159 0.107 Uiso 1 calc R . .
C23 C 0.6836(6) 0.8133(3) 0.15991(19) 0.0680(14) Uani 1 d . . .
C24 C 0.5546(7) 0.8239(3) 0.1435(2) 0.0802(16) Uani 1 d . . .
H24 H 0.5389 0.8413 0.1127 0.096 Uiso 1 calc R . .
C25 C 0.4514(7) 0.8079(3) 0.1741(3) 0.0887(19) Uani 1 d . . .
H25 H 0.3637 0.8141 0.1638 0.106 Uiso 1 calc R . .
C26 C 0.4728(6) 0.7827(3) 0.2204(2) 0.0769(15) Uani 1 d . . .
H26 H 0.3987 0.7728 0.2400 0.092 Uiso 1 calc R . .
C27 C 0.6018(6) 0.7715(2) 0.23862(18) 0.0613(13) Uani 1 d . . .
C28 C 0.7032(5) 0.7880(2) 0.20550(17) 0.0567(12) Uani 1 d . . .
C211 C 1.0506(7) 0.7707(5) 0.1697(2) 0.139(3) Uani 1 d . . .
H21A H 1.0953 0.7905 0.1420 0.167 Uiso 1 calc R . .
H21B H 1.0466 0.7208 0.1658 0.167 Uiso 1 calc R . .
H21C H 1.1021 0.7711 0.1960 0.167 Uiso 1 calc R . .
C212 C 0.9027(8) 0.8918(4) 0.1933(2) 0.142(3) Uani 1 d . . .
H21D H 0.9348 0.9220 0.1678 0.170 Uiso 1 calc R . .
H21E H 0.9607 0.8866 0.2187 0.170 Uiso 1 calc R . .
H21F H 0.8091 0.9149 0.2036 0.170 Uiso 1 calc R . .
C31N C 0.3494(10) 0.6067(4) 0.2692(4) 0.119(3) Uani 1 d . . .
C32N C 0.2492(12) 0.6054(5) 0.2376(3) 0.202(5) Uani 1 d . . .
H32A H 0.2935 0.5778 0.2117 0.242 Uiso 1 calc R . .
H32B H 0.2072 0.6553 0.2265 0.242 Uiso 1 calc R . .
H32C H 0.1794 0.5824 0.2534 0.242 Uiso 1 calc R . .
C31 C 0.7128(7) 0.4341(3) 0.3331(2) 0.0853(17) Uani 1 d . . .
C32 C 0.8431(8) 0.3795(3) 0.3468(4) 0.158(4) Uani 1 d . . .
H32A H 0.8286 0.3547 0.3774 0.189 Uiso 1 calc R . .
H32B H 0.8743 0.3425 0.3242 0.189 Uiso 1 calc R . .
C33 C 0.9455(7) 0.4262(3) 0.3473(2) 0.0946(19) Uani 1 d . . .
C34 C 1.0832(8) 0.4069(4) 0.3559(3) 0.115(2) Uani 1 d . . .
H34 H 1.1303 0.3577 0.3613 0.137 Uiso 1 calc R . .
C35 C 1.1478(7) 0.4641(4) 0.3561(3) 0.108(2) Uani 1 d . . .
H35 H 1.2411 0.4531 0.3615 0.130 Uiso 1 calc R . .
C36 C 1.0779(7) 0.5381(3) 0.3485(2) 0.0919(17) Uani 1 d . . .
H36 H 1.1255 0.5751 0.3493 0.110 Uiso 1 calc R . .
C37 C 0.9389(6) 0.5581(3) 0.33981(17) 0.0692(14) Uani 1 d . . .
C38 C 0.8781(6) 0.4989(3) 0.33924(18) 0.0728(15) Uani 1 d . . .
C311 C 0.5945(10) 0.4352(4) 0.3688(3) 0.164(4) Uani 1 d . . .
H31A H 0.5733 0.3873 0.3727 0.197 Uiso 1 calc R . .
H31B H 0.5151 0.4718 0.3588 0.197 Uiso 1 calc R . .
H31C H 0.6186 0.4472 0.3980 0.197 Uiso 1 calc R . .
C312 C 0.6769(9) 0.4251(3) 0.2856(2) 0.138(3) Uani 1 d . . .
H31D H 0.7554 0.4260 0.2636 0.166 Uiso 1 calc R . .
H31E H 0.6006 0.4649 0.2769 0.166 Uiso 1 calc R . .
H31F H 0.6515 0.3786 0.2856 0.166 Uiso 1 calc R . .
C41N C 0.8116(6) 0.5296(4) 0.4898(3) 0.0939(18) Uani 1 d . . .
C42N C 0.7813(9) 0.4840(4) 0.5315(3) 0.151(3) Uani 1 d . . .
H42A H 0.7993 0.4332 0.5243 0.182 Uiso 1 calc R . .
H42B H 0.6858 0.5006 0.5424 0.182 Uiso 1 calc R . .
H42C H 0.8389 0.4881 0.5554 0.182 Uiso 1 calc R . .
C41 C 0.8543(9) 0.7545(4) 0.5104(2) 0.111(2) Uani 1 d . . .
C42 C 0.8811(10) 0.8310(5) 0.5157(3) 0.157(3) Uani 1 d . . .
H42A H 0.8156 0.8568 0.5391 0.188 Uiso 1 calc R . .
H42B H 0.9742 0.8261 0.5246 0.188 Uiso 1 calc R . .
C43 C 0.8627(6) 0.8715(4) 0.4687(2) 0.0959(19) Uani 1 d . . .
C44 C 0.8650(7) 0.9428(4) 0.4533(3) 0.108(2) Uani 1 d . . .
H44 H 0.8801 0.9757 0.4733 0.130 Uiso 1 calc R . .
C45 C 0.8444(7) 0.9637(3) 0.4078(3) 0.107(2) Uani 1 d . . .
H45 H 0.8475 1.0118 0.3963 0.128 Uiso 1 calc R . .
C46 C 0.8186(5) 0.9151(3) 0.3773(2) 0.0845(16) Uani 1 d . . .
H46 H 0.8035 0.9319 0.3463 0.101 Uiso 1 calc R . .
C47 C 0.8153(5) 0.8426(3) 0.39241(18) 0.0671(13) Uani 1 d . . .
C48 C 0.8393(5) 0.8238(3) 0.43955(19) 0.0745(14) Uani 1 d . . .
C411 C 0.7245(8) 0.7424(5) 0.5343(2) 0.150(3) Uani 1 d . . .
H41A H 0.7319 0.7370 0.5674 0.180 Uiso 1 calc R . .
H41B H 0.7062 0.6982 0.5245 0.180 Uiso 1 calc R . .
H41C H 0.6502 0.7840 0.5267 0.180 Uiso 1 calc R . .
C412 C 0.9742(8) 0.6931(5) 0.5217(3) 0.154(3) Uani 1 d . . .
H41D H 0.9827 0.6881 0.5548 0.185 Uiso 1 calc R . .
H41E H 1.0570 0.7037 0.5057 0.185 Uiso 1 calc R . .
H41F H 0.9607 0.6478 0.5119 0.185 Uiso 1 calc R . .
C51N C 1.1701(10) 0.3914(4) 0.2201(3) 0.116(3) Uani 1 d . . .
C52N C 1.2842(10) 0.4011(4) 0.2451(3) 0.160(3) Uani 1 d . . .
H52A H 1.3461 0.3537 0.2515 0.192 Uiso 1 calc R . .
H52B H 1.2481 0.4226 0.2739 0.192 Uiso 1 calc R . .
H52C H 1.3334 0.4332 0.2262 0.192 Uiso 1 calc R . .
C51 C 0.8026(7) 0.5599(3) 0.1592(2) 0.0924(18) Uani 1 d . . .
C52 C 0.6734(8) 0.6140(3) 0.1422(3) 0.135(3) Uani 1 d . . .
H52A H 0.6354 0.6507 0.1645 0.162 Uiso 1 calc R . .
H52B H 0.6941 0.6392 0.1122 0.162 Uiso 1 calc R . .
C53 C 0.5747(8) 0.5670(3) 0.1378(2) 0.0934(19) Uani 1 d . . .
C54 C 0.4416(9) 0.5837(4) 0.1241(3) 0.123(3) Uani 1 d . . .
H54 H 0.3955 0.6324 0.1161 0.148 Uiso 1 calc R . .
C55 C 0.3799(8) 0.5261(4) 0.1225(3) 0.124(3) Uani 1 d . . .
H55 H 0.2908 0.5361 0.1128 0.149 Uiso 1 calc R . .
C56 C 0.4455(7) 0.4539(3) 0.1349(2) 0.102(2) Uani 1 d . . .
H56 H 0.3980 0.4170 0.1339 0.123 Uiso 1 calc R . .
C57 C 0.5792(6) 0.4339(3) 0.14887(18) 0.0763(15) Uani 1 d . . .
C58 C 0.6390(7) 0.4949(3) 0.14990(19) 0.0781(16) Uani 1 d . . .
C511 C 0.8317(10) 0.5729(3) 0.2068(3) 0.148(3) Uani 1 d . . .
H51A H 0.8515 0.6208 0.2063 0.177 Uiso 1 calc R . .
H51B H 0.9100 0.5354 0.2168 0.177 Uiso 1 calc R . .
H51C H 0.7524 0.5707 0.2282 0.177 Uiso 1 calc R . .
C512 C 0.9254(9) 0.5559(4) 0.1244(3) 0.153(3) Uani 1 d . . .
H51D H 1.0029 0.5194 0.1358 0.183 Uiso 1 calc R . .
H51E H 0.9481 0.6034 0.1198 0.183 Uiso 1 calc R . .
H51F H 0.9039 0.5424 0.0952 0.183 Uiso 1 calc R . .
C61N C 0.6982(7) 0.4603(4) 0.0168(2) 0.106(2) Uani 1 d . . .
C62N C 0.6983(12) 0.5327(4) -0.0043(4) 0.216(5) Uani 1 d . . .
H62A H 0.6207 0.5679 0.0089 0.259 Uiso 1 calc R . .
H62B H 0.6917 0.5336 -0.0374 0.259 Uiso 1 calc R . .
H62C H 0.7825 0.5455 0.0012 0.259 Uiso 1 calc R . .
C61 C 0.6410(7) 0.2099(3) -0.0034(2) 0.0889(17) Uani 1 d . . .
C62 C 0.5994(8) 0.1363(3) -0.0026(2) 0.114(2) Uani 1 d . . .
H62A H 0.5047 0.1441 -0.0107 0.136 Uiso 1 calc R . .
H62B H 0.6599 0.1042 -0.0243 0.136 Uiso 1 calc R . .
C63 C 0.6139(5) 0.1036(3) 0.04628(19) 0.0721(14) Uani 1 d . . .
C64 C 0.6556(5) 0.0742(2) 0.13936(19) 0.0760(14) Uani 1 d . . .
H64 H 0.6688 0.0623 0.1709 0.091 Uiso 1 calc R . .
C65 C 0.5970(5) 0.0371(3) 0.0679(2) 0.0785(15) Uani 1 d . . .
H65 H 0.5716 0.0024 0.0516 0.094 Uiso 1 calc R . .
C66 C 0.6185(6) 0.0237(3) 0.1139(2) 0.0857(16) Uani 1 d . . .
H66 H 0.6080 -0.0213 0.1291 0.103 Uiso 1 calc R . .
C67 C 0.6737(5) 0.1428(2) 0.11872(17) 0.0603(12) Uani 1 d . . .
C68 C 0.6509(5) 0.1534(2) 0.07179(18) 0.0636(13) Uani 1 d . . .
C611 C 0.5251(8) 0.2746(4) -0.0163(3) 0.131(3) Uani 1 d . . .
H61A H 0.5091 0.2743 -0.0485 0.158 Uiso 1 calc R . .
H61B H 0.5495 0.3199 -0.0115 0.158 Uiso 1 calc R . .
H61C H 0.4426 0.2709 0.0030 0.158 Uiso 1 calc R . .
C612 C 0.7726(8) 0.2135(5) -0.0311(2) 0.158(3) Uani 1 d . . .
H61D H 0.7624 0.2101 -0.0635 0.189 Uiso 1 calc R . .
H61E H 0.8452 0.1730 -0.0205 0.189 Uiso 1 calc R . .
H61F H 0.7954 0.2596 -0.0273 0.189 Uiso 1 calc R . .
C71N C 1.0285(7) 0.0329(4) 0.2488(3) 0.105(2) Uani 1 d . . .
C72N C 1.0518(9) -0.0017(4) 0.2942(3) 0.152(3) Uani 1 d . . .
H72A H 1.1203 -0.0476 0.2921 0.182 Uiso 1 calc R . .
H72B H 0.9670 -0.0114 0.3091 0.182 Uiso 1 calc R . .
H72C H 1.0839 0.0304 0.3123 0.182 Uiso 1 calc R . .
C71 C 1.1285(6) 0.0573(3) 0.0738(2) 0.0938(18) Uani 1 d . . .
C72 C 1.2042(7) 0.0770(4) 0.0281(2) 0.126(2) Uani 1 d . . .
H72A H 1.3037 0.0609 0.0296 0.151 Uiso 1 calc R . .
H72B H 1.1774 0.0550 0.0024 0.151 Uiso 1 calc R . .
C73 C 1.1587(6) 0.1593(5) 0.0230(2) 0.0964(19) Uani 1 d . . .
C74 C 1.1817(8) 0.2122(6) -0.0126(3) 0.133(3) Uani 1 d . . .
H74 H 1.2321 0.1977 -0.0403 0.159 Uiso 1 calc R . .
C75 C 1.1284(8) 0.2868(6) -0.0062(3) 0.136(3) Uani 1 d . . .
H75 H 1.1422 0.3218 -0.0303 0.164 Uiso 1 calc R . .
C76 C 1.0543(6) 0.3113(4) 0.0356(2) 0.113(2) Uani 1 d . . .
H76 H 1.0225 0.3617 0.0391 0.136 Uiso 1 calc R . .
C77 C 1.0285(5) 0.2598(4) 0.07190(19) 0.0795(15) Uani 1 d . . .
C78 C 1.0844(5) 0.1847(4) 0.06317(18) 0.0790(15) Uani 1 d . . .
C711 C 1.0054(6) 0.0264(4) 0.0669(3) 0.116(2) Uani 1 d . . .
H71A H 1.0372 -0.0207 0.0539 0.140 Uiso 1 calc R . .
H71B H 0.9465 0.0601 0.0459 0.140 Uiso 1 calc R . .
H71C H 0.9545 0.0204 0.0964 0.140 Uiso 1 calc R . .
C712 C 1.2224(7) 0.0073(4) 0.1079(3) 0.135(3) Uani 1 d . . .
H71D H 1.2511 -0.0417 0.0973 0.162 Uiso 1 calc R . .
H71E H 1.1734 0.0054 0.1382 0.162 Uiso 1 calc R . .
H71F H 1.3024 0.0266 0.1098 0.162 Uiso 1 calc R . .
C81N C 0.3627(7) 0.2234(4) 0.1746(3) 0.110(2) Uani 1 d . . .
C82N C 0.3062(8) 0.2190(6) 0.1318(3) 0.215(5) Uani 1 d . . .
H82A H 0.2070 0.2314 0.1362 0.258 Uiso 1 calc R . .
H82B H 0.3375 0.1694 0.1221 0.258 Uiso 1 calc R . .
H82C H 0.3361 0.2530 0.1082 0.258 Uiso 1 calc R . .
C81 C 0.5797(6) 0.1813(3) 0.3241(2) 0.0802(17) Uani 1 d . . .
C82 C 0.6638(6) 0.1751(3) 0.36579(19) 0.0891(17) Uani 1 d . . .
H82A H 0.6237 0.2143 0.3863 0.107 Uiso 1 calc R . .
H82B H 0.6708 0.1275 0.3835 0.107 Uiso 1 calc R . .
C83 C 0.8024(6) 0.1830(3) 0.34360(19) 0.0702(15) Uani 1 d . . .
C84 C 0.9291(8) 0.1709(3) 0.3611(2) 0.0912(18) Uani 1 d . . .
H84 H 0.9410 0.1536 0.3921 0.109 Uiso 1 calc R . .
C85 C 1.0382(7) 0.1848(3) 0.3316(3) 0.094(2) Uani 1 d . . .
H85 H 1.1251 0.1767 0.3429 0.113 Uiso 1 calc R . .
C86 C 1.0202(6) 0.2110(3) 0.2851(2) 0.0786(16) Uani 1 d . . .
H86 H 1.0959 0.2203 0.2661 0.094 Uiso 1 calc R . .
C87 C 0.8921(6) 0.2239(2) 0.26607(18) 0.0598(12) Uani 1 d . . .
C88 C 0.7867(6) 0.2084(2) 0.29800(18) 0.0613(13) Uani 1 d . . .
C811 C 0.4343(6) 0.2292(4) 0.3311(2) 0.129(3) Uani 1 d . . .
H81A H 0.3868 0.2094 0.3581 0.154 Uiso 1 calc R . .
H81B H 0.3852 0.2296 0.3041 0.154 Uiso 1 calc R . .
H81C H 0.4387 0.2789 0.3356 0.154 Uiso 1 calc R . .
C812 C 0.5811(8) 0.1064(3) 0.3090(2) 0.126(2) Uani 1 d . . .
H81D H 0.5348 0.1123 0.2808 0.151 Uiso 1 calc R . .
H81E H 0.5344 0.0800 0.3331 0.151 Uiso 1 calc R . .
H81F H 0.6751 0.0791 0.3035 0.151 Uiso 1 calc R . .

loop_
_atom_site_aniso_label
_atom_site_aniso_U_11
_atom_site_aniso_U_22
_atom_site_aniso_U_33
_atom_site_aniso_U_23
_atom_site_aniso_U_13
_atom_site_aniso_U_12
Na1 0.0883(14) 0.0663(11) 0.0637(13) -0.0048(9) 0.0002(10) -0.0136(10)
Na2 0.0722(12) 0.0692(11) 0.0534(12) -0.0014(9) -0.0077(9) -0.0203(9)
Na3 0.0789(13) 0.0608(11) 0.0729(14) -0.0065(9) -0.0035(10) -0.0187(9)
Na4 0.0970(14) 0.0794(12) 0.0552(12) 0.0022(9) -0.0123(10) -0.0269(11)
Na5 0.0949(15) 0.0633(11) 0.0877(16) -0.0078(10) -0.0111(12) -0.0212(11)
Na6 0.1083(15) 0.0674(11) 0.0673(13) 0.0056(9) -0.0189(11) -0.0290(11)
Na7 0.0862(13) 0.0654(11) 0.0600(12) -0.0095(9) 0.0029(10) -0.0118(10)
Na8 0.0773(13) 0.0753(11) 0.0540(12) -0.0066(9) -0.0111(10) -0.0156(10)
O10 0.116(3) 0.084(2) 0.070(3) -0.023(2) 0.017(2) -0.014(2)
O11 0.090(2) 0.075(2) 0.061(2) -0.0069(17) 0.0099(19) -0.0218(18)
O20 0.077(2) 0.080(2) 0.046(2) 0.0087(16) -0.0075(18) -0.0242(18)
O21 0.078(2) 0.070(2) 0.055(2) 0.0030(17) -0.0086(17) -0.0219(17)
O30 0.091(3) 0.051(2) 0.120(3) -0.0012(19) -0.025(2) -0.0161(19)
O31 0.085(2) 0.061(2) 0.075(2) -0.0035(17) -0.0104(19) -0.0170(19)
O40 0.179(4) 0.114(3) 0.056(3) -0.002(2) -0.032(3) -0.053(3)
O41 0.097(3) 0.070(2) 0.055(2) -0.0099(16) -0.0098(18) -0.0304(19)
O50 0.104(3) 0.054(2) 0.105(3) -0.0033(19) -0.016(2) -0.017(2)
O51 0.107(3) 0.052(2) 0.093(3) -0.0050(18) -0.020(2) -0.0125(19)
O60 0.141(3) 0.071(2) 0.056(2) -0.0040(18) -0.020(2) -0.030(2)
O61 0.102(3) 0.067(2) 0.053(2) -0.0059(16) -0.0060(19) -0.0298(19)
O70 0.113(3) 0.092(2) 0.072(3) -0.026(2) 0.019(2) -0.021(2)
O71 0.095(3) 0.080(2) 0.062(2) 0.0001(18) 0.005(2) -0.0288(19)
O80 0.067(2) 0.087(2) 0.052(2) -0.0036(17) -0.0130(18) -0.0198(18)
O81 0.079(2) 0.071(2) 0.054(2) -0.0085(17) -0.0023(18) -0.0168(17)
N1 0.197(6) 0.095(4) 0.113(5) 0.001(4) -0.027(5) 0.000(4)
N2 0.095(5) 0.181(6) 0.109(6) -0.015(5) -0.020(4) -0.034(4)
N3 0.108(6) 0.119(5) 0.200(9) -0.015(5) -0.033(5) -0.030(4)
N4 0.160(5) 0.124(5) 0.102(5) 0.032(4) -0.013(4) -0.022(4)
N5 0.129(6) 0.113(5) 0.211(9) -0.009(5) -0.048(5) -0.027(4)
N6 0.179(6) 0.108(4) 0.103(5) 0.025(4) -0.025(4) -0.033(4)
N7 0.197(6) 0.082(4) 0.110(5) -0.005(4) -0.019(5) -0.003(4)
N8 0.100(5) 0.199(7) 0.124(6) -0.060(5) -0.013(4) -0.018(4)
C11N 0.123(6) 0.092(5) 0.104(6) -0.006(4) -0.001(5) -0.016(4)
C12N 0.181(8) 0.176(7) 0.114(6) 0.032(6) -0.014(6) -0.073(6)
C11 0.091(4) 0.097(4) 0.095(5) -0.037(4) 0.006(4) -0.011(4)
C12 0.163(7) 0.147(7) 0.090(5) -0.039(5) 0.032(5) -0.019(6)
C13 0.083(4) 0.126(5) 0.067(4) -0.024(4) 0.002(3) -0.026(4)
C14 0.103(5) 0.153(6) 0.058(4) -0.008(4) 0.012(4) -0.049(5)
C15 0.111(5) 0.140(6) 0.066(4) 0.010(4) -0.005(4) -0.059(5)
C16 0.095(4) 0.097(4) 0.067(4) 0.003(3) 0.004(3) -0.038(3)
C17 0.069(3) 0.090(4) 0.056(3) -0.010(3) -0.003(3) -0.026(3)
C18 0.079(4) 0.090(4) 0.054(3) -0.010(3) 0.000(3) -0.027(3)
C111 0.111(6) 0.163(7) 0.205(9) -0.117(7) 0.005(6) -0.027(5)
C112 0.110(6) 0.170(7) 0.139(7) -0.058(6) -0.021(5) 0.023(5)
C21N 0.072(5) 0.142(6) 0.099(6) -0.030(5) -0.022(4) -0.025(4)
C22N 0.142(7) 0.257(11) 0.145(8) -0.081(8) -0.054(6) -0.012(7)
C21 0.082(4) 0.097(4) 0.067(4) 0.012(3) -0.003(3) -0.036(3)
C22 0.107(5) 0.102(4) 0.057(4) 0.000(3) -0.003(4) -0.025(4)
C23 0.094(4) 0.064(3) 0.049(3) -0.002(2) -0.015(3) -0.022(3)
C24 0.102(5) 0.082(4) 0.065(4) 0.011(3) -0.045(4) -0.029(3)
C25 0.088(4) 0.085(4) 0.103(6) 0.000(4) -0.041(4) -0.029(3)
C26 0.079(4) 0.076(3) 0.081(4) 0.002(3) -0.020(3) -0.025(3)
C27 0.075(4) 0.052(3) 0.058(3) -0.003(2) -0.014(3) -0.015(2)
C28 0.060(3) 0.060(3) 0.053(3) -0.004(2) -0.014(3) -0.016(2)
C211 0.091(5) 0.228(9) 0.083(5) 0.039(5) 0.002(4) -0.030(5)
C212 0.210(8) 0.132(6) 0.117(6) 0.037(5) -0.050(5) -0.111(6)
C31N 0.121(8) 0.086(4) 0.151(9) 0.003(5) -0.021(6) -0.024(5)
C32N 0.276(13) 0.157(8) 0.179(10) -0.023(7) -0.120(10) -0.022(8)
C31 0.109(5) 0.065(3) 0.088(5) 0.005(3) -0.015(4) -0.033(3)
C32 0.141(6) 0.066(4) 0.271(11) 0.010(5) -0.073(7) -0.021(5)
C33 0.107(5) 0.056(3) 0.117(5) 0.000(3) -0.029(4) -0.005(4)
C34 0.114(6) 0.080(4) 0.140(7) 0.008(4) -0.036(5) 0.001(4)
C35 0.083(4) 0.113(6) 0.116(6) -0.001(4) -0.023(4) 0.006(4)
C36 0.083(4) 0.094(4) 0.100(5) -0.014(3) -0.016(4) -0.016(4)
C37 0.085(4) 0.063(3) 0.058(3) -0.003(2) -0.006(3) -0.017(3)
C38 0.080(4) 0.063(4) 0.073(4) 0.000(3) -0.013(3) -0.012(3)
C311 0.224(9) 0.117(6) 0.144(8) 0.018(5) 0.045(7) -0.064(6)
C312 0.256(9) 0.073(4) 0.101(5) -0.008(3) -0.043(6) -0.054(5)
C41N 0.093(4) 0.092(4) 0.095(5) -0.002(4) -0.020(4) -0.016(4)
C42N 0.184(8) 0.142(6) 0.141(7) 0.028(5) -0.022(6) -0.074(6)
C41 0.124(6) 0.157(7) 0.059(4) -0.009(4) -0.031(4) -0.038(5)
C42 0.222(9) 0.181(8) 0.089(6) -0.039(6) -0.043(6) -0.066(7)
C43 0.093(4) 0.114(5) 0.089(5) -0.039(4) -0.012(4) -0.025(4)
C44 0.091(5) 0.114(6) 0.132(7) -0.070(5) -0.004(5) -0.027(4)
C45 0.097(5) 0.077(4) 0.153(7) -0.034(5) -0.001(5) -0.029(3)
C46 0.091(4) 0.070(3) 0.096(4) -0.007(3) -0.012(3) -0.023(3)
C47 0.063(3) 0.072(3) 0.070(4) -0.018(3) -0.002(3) -0.019(3)
C48 0.085(4) 0.084(4) 0.060(4) -0.020(3) -0.010(3) -0.023(3)
C411 0.121(6) 0.240(10) 0.088(5) -0.037(6) -0.009(5) -0.030(6)
C412 0.122(6) 0.248(11) 0.092(6) -0.004(6) -0.029(5) -0.040(7)
C51N 0.131(8) 0.095(5) 0.127(7) -0.011(4) -0.011(5) -0.035(5)
C52N 0.202(9) 0.171(8) 0.129(7) -0.045(6) -0.040(6) -0.061(7)
C51 0.117(5) 0.054(3) 0.104(5) 0.003(3) 0.000(4) -0.024(3)
C52 0.159(7) 0.066(4) 0.175(8) 0.008(4) -0.030(6) -0.015(5)
C53 0.114(5) 0.061(4) 0.097(5) 0.012(3) -0.013(4) -0.009(4)
C54 0.132(7) 0.084(5) 0.134(7) 0.019(4) -0.016(5) 0.003(5)
C55 0.102(5) 0.122(6) 0.138(7) 0.012(5) -0.033(5) -0.003(5)
C56 0.092(5) 0.090(4) 0.122(5) 0.009(4) -0.032(4) -0.012(4)
C57 0.101(5) 0.061(3) 0.061(3) -0.003(3) -0.013(3) -0.006(3)
C58 0.101(5) 0.058(4) 0.070(4) 0.001(3) -0.006(3) -0.011(3)
C511 0.263(10) 0.087(4) 0.112(6) -0.010(4) -0.028(6) -0.070(6)
C512 0.177(8) 0.122(6) 0.149(8) 0.031(5) 0.027(7) -0.049(6)
C61N 0.128(5) 0.084(4) 0.097(5) 0.006(4) -0.021(4) -0.007(4)
C62N 0.292(12) 0.105(6) 0.268(13) 0.053(7) -0.112(11) -0.072(7)
C61 0.111(5) 0.093(4) 0.057(4) -0.005(3) -0.019(3) -0.010(4)
C62 0.173(6) 0.090(4) 0.084(5) -0.020(3) -0.031(4) -0.031(4)
C63 0.076(4) 0.070(3) 0.072(4) -0.021(3) -0.013(3) -0.012(3)
C64 0.087(4) 0.063(3) 0.078(4) 0.002(3) -0.001(3) -0.023(3)
C65 0.079(4) 0.068(3) 0.095(5) -0.024(3) -0.007(3) -0.022(3)
C66 0.094(4) 0.064(3) 0.103(5) -0.010(3) 0.002(4) -0.028(3)
C67 0.059(3) 0.060(3) 0.061(3) -0.009(3) -0.003(2) -0.010(2)
C68 0.071(3) 0.053(3) 0.063(4) -0.002(2) -0.005(3) -0.008(2)
C611 0.148(6) 0.116(5) 0.138(7) 0.000(5) -0.063(5) -0.028(5)
C612 0.154(7) 0.247(10) 0.084(5) -0.052(6) 0.021(5) -0.066(7)
C71N 0.126(5) 0.077(4) 0.104(6) -0.010(4) -0.004(5) -0.011(4)
C72N 0.176(7) 0.154(7) 0.117(7) 0.032(5) -0.011(6) -0.040(6)
C71 0.084(4) 0.109(4) 0.087(5) -0.050(4) 0.007(4) -0.007(4)
C72 0.113(5) 0.165(7) 0.099(5) -0.060(5) 0.016(4) -0.022(5)
C73 0.077(4) 0.162(6) 0.054(4) -0.016(4) 0.000(3) -0.035(4)
C74 0.090(5) 0.235(10) 0.065(5) -0.004(6) -0.005(4) -0.026(6)
C75 0.100(6) 0.217(9) 0.078(6) 0.057(6) 0.002(4) -0.041(6)
C76 0.105(5) 0.152(6) 0.083(5) 0.039(4) -0.011(4) -0.052(4)
C77 0.067(4) 0.121(5) 0.057(4) 0.006(3) -0.008(3) -0.038(3)
C78 0.074(4) 0.120(5) 0.047(3) -0.019(3) 0.004(3) -0.028(3)
C711 0.091(5) 0.125(5) 0.137(6) -0.054(5) -0.011(4) -0.014(4)
C712 0.107(5) 0.153(6) 0.127(6) -0.060(5) -0.019(5) 0.026(5)
C81N 0.075(5) 0.147(6) 0.118(7) -0.043(5) -0.017(5) -0.028(4)
C82N 0.120(7) 0.343(14) 0.178(9) -0.138(10) -0.069(7) 0.025(8)
C81 0.087(4) 0.100(4) 0.061(4) 0.006(3) -0.009(3) -0.040(4)
C82 0.107(5) 0.108(4) 0.055(4) 0.004(3) -0.013(3) -0.033(4)
C83 0.087(4) 0.068(3) 0.061(4) 0.002(3) -0.025(3) -0.022(3)
C84 0.119(6) 0.091(4) 0.072(4) 0.002(3) -0.028(4) -0.035(4)
C85 0.090(5) 0.097(4) 0.101(6) 0.003(4) -0.051(4) -0.019(4)
C86 0.068(4) 0.088(4) 0.084(4) -0.011(3) -0.008(3) -0.023(3)
C87 0.070(4) 0.051(3) 0.059(3) -0.011(2) -0.013(3) -0.009(2)
C88 0.077(4) 0.053(3) 0.055(3) -0.007(2) -0.010(3) -0.016(3)
C811 0.083(5) 0.200(8) 0.096(5) -0.010(5) 0.009(4) -0.025(5)
C812 0.170(7) 0.126(5) 0.107(5) -0.004(4) -0.028(5) -0.080(5)

loop_
_atom_type_symbol
_atom_type_description
_atom_type_scat_dispersion_real
_atom_type_scat_dispersion_imag
_atom_type_scat_source
C C 0.0033 0.0016 'International Tables Vol C Tables 4.2.6.8 and 6.1.1.4'
H H 0.0000 0.0000 'International Tables Vol C Tables 4.2.6.8 and 6.1.1.4'
N N 0.0061 0.0033 'International Tables Vol C Tables 4.2.6.8 and 6.1.1.4'
O O 0.0106 0.0060 'International Tables Vol C Tables 4.2.6.8 and 6.1.1.4'
Na Na 0.0362 0.0249 'International Tables Vol C Tables 4.2.6.8 and 6.1.1.4'

loop_
_geom_angle_atom_site_label_1
_geom_angle_atom_site_label_2
_geom_angle_atom_site_label_3
_geom_angle
_geom_angle_site_symmetry_1
_geom_angle_site_symmetry_3
_geom_angle_publ_flag
O41 Na1 O21 92.68(14) . . ?
O41 Na1 O11 89.13(13) . . ?
O21 Na1 O11 87.94(13) . . ?
O41 Na1 O10 106.94(15) . . ?
O21 Na1 O10 152.14(15) . . ?
O11 Na1 O10 73.13(13) . . ?
O41 Na1 N1 116.7(2) . . ?
O21 Na1 N1 92.95(19) . . ?
O11 Na1 N1 154.1(2) . . ?
O10 Na1 N1 95.5(2) . . ?
O41 Na1 C17 95.10(13) . . ?
O21 Na1 C17 109.59(14) . . ?
O11 Na1 C17 22.81(12) . . ?
O10 Na1 C17 50.35(14) . . ?
N1 Na1 C17 140.3(2) . . ?
O41 Na1 C47 22.38(11) . . ?
O21 Na1 C47 113.12(14) . . ?
O11 Na1 C47 98.56(14) . . ?
O10 Na1 C47 90.25(14) . . ?
N1 Na1 C47 104.8(2) . . ?
C17 Na1 C47 95.97(14) . . ?
O41 Na1 Na2 45.47(10) . . ?
O21 Na1 Na2 47.37(10) . . ?
O11 Na1 Na2 91.05(11) . . ?
O10 Na1 Na2 149.44(13) . . ?
N1 Na1 Na2 108.52(19) . . ?
C17 Na1 Na2 110.81(12) . . ?
C47 Na1 Na2 65.92(10) . . ?
O41 Na1 Na3 89.80(11) . . ?
O21 Na1 Na3 44.50(9) . . ?
O11 Na1 Na3 43.48(9) . . ?
O10 Na1 Na3 114.42(12) . . ?
N1 Na1 Na3 132.58(18) . . ?
C17 Na1 Na3 65.64(11) . . ?
C47 Na1 Na3 110.60(11) . . ?
Na2 Na1 Na3 61.87(6) . . ?
O41 Na1 Na4 44.62(9) . . ?
O21 Na1 Na4 89.02(10) . . ?
O11 Na1 Na4 44.55(10) . . ?
O10 Na1 Na4 91.32(12) . . ?
N1 Na1 Na4 161.3(2) . . ?
C17 Na1 Na4 54.86(10) . . ?
C47 Na1 Na4 57.64(10) . . ?
Na2 Na1 Na4 60.24(6) . . ?
Na3 Na1 Na4 58.07(6) . . ?
O31 Na2 O41 90.56(13) . . ?
O31 Na2 O21 89.49(13) . . ?
O41 Na2 O21 91.92(14) . . ?
O31 Na2 O20 129.61(14) . . ?
O41 Na2 O20 135.37(13) . . ?
O21 Na2 O20 72.70(13) . . ?
O31 Na2 N2 108.9(2) . . ?
O41 Na2 N2 90.9(2) . . ?
O21 Na2 N2 161.4(2) . . ?
O20 Na2 N2 92.6(2) . . ?
O31 Na2 C27 104.78(13) . . ?
O41 Na2 C27 107.94(14) . . ?
O21 Na2 C27 22.59(12) . . ?
O20 Na2 C27 50.11(13) . . ?
N2 Na2 C27 141.1(2) . . ?
O31 Na2 Na1 93.15(11) . . ?
O41 Na2 Na1 46.03(10) . . ?
O21 Na2 Na1 46.06(10) . . ?
O20 Na2 Na1 105.22(11) . . ?
N2 Na2 Na1 132.43(19) . . ?
C27 Na2 Na1 62.86(11) . . ?
O31 Na2 Na4 44.97(10) . . ?
O41 Na2 Na4 45.63(9) . . ?
O21 Na2 Na4 89.54(11) . . ?
O20 Na2 Na4 162.01(12) . . ?
N2 Na2 Na4 105.42(19) . . ?
C27 Na2 Na4 112.12(11) . . ?
Na1 Na2 Na4 62.01(6) . . ?
O31 Na2 Na3 45.85(10) . . ?
O41 Na2 Na3 89.08(10) . . ?
O21 Na2 Na3 43.76(9) . . ?
O20 Na2 Na3 105.08(11) . . ?
N2 Na2 Na3 154.70(18) . . ?
C27 Na2 Na3 61.84(10) . . ?
Na1 Na2 Na3 60.49(6) . . ?
Na4 Na2 Na3 58.19(6) . . ?
O11 Na3 O21 89.58(13) . . ?
O11 Na3 O30 119.84(15) . . ?
O21 Na3 O30 143.46(15) . . ?
O11 Na3 O31 92.34(15) . . ?
O21 Na3 O31 87.21(13) . . ?
O30 Na3 O31 71.57(13) . . ?
O11 Na3 N3 108.7(2) . . ?
O21 Na3 N3 100.5(2) . . ?
O30 Na3 N3 90.50(19) . . ?
O31 Na3 N3 157.5(2) . . ?
O11 Na3 Na4 46.66(11) . . ?
O21 Na3 Na4 91.95(11) . . ?
O30 Na3 Na4 93.82(12) . . ?
O31 Na3 Na4 45.98(10) . . ?
N3 Na3 Na4 152.7(2) . . ?
O11 Na3 Na1 45.18(9) . . ?
O21 Na3 Na1 44.44(9) . . ?
O30 Na3 Na1 155.38(13) . . ?
O31 Na3 Na1 88.18(11) . . ?
N3 Na3 Na1 112.18(18) . . ?
Na4 Na3 Na1 61.65(6) . . ?
O11 Na3 Na2 88.79(10) . . ?
O21 Na3 Na2 44.91(10) . . ?
O30 Na3 Na2 109.87(12) . . ?
O31 Na3 Na2 42.42(9) . . ?
N3 Na3 Na2 142.2(2) . . ?
Na4 Na3 Na2 60.03(6) . . ?
Na1 Na3 Na2 57.65(6) . . ?
O31 Na4 O11 92.39(14) . . ?
O31 Na4 O41 87.30(13) . . ?
O11 Na4 O41 87.96(13) . . ?
O31 Na4 O40 143.34(16) . . ?
O11 Na4 O40 116.45(17) . . ?
O41 Na4 O40 72.57(13) . . ?
O31 Na4 N4 100.80(19) . . ?
O11 Na4 N4 105.70(19) . . ?
O41 Na4 N4 163.6(2) . . ?
O40 Na4 N4 93.0(2) . . ?
O31 Na4 C17 115.93(15) . . ?
O11 Na4 C17 25.21(12) . . ?
O41 Na4 C17 97.68(15) . . ?
O40 Na4 C17 97.28(16) . . ?
N4 Na4 C17 91.6(2) . . ?
O31 Na4 C37 23.34(12) . . ?
O11 Na4 C37 103.54(16) . . ?
O41 Na4 C37 107.93(14) . . ?
O40 Na4 C37 139.92(18) . . ?
N4 Na4 C37 78.05(19) . . ?
C17 Na4 C37 121.66(16) . . ?
O31 Na4 C47 106.99(14) . . ?
O11 Na4 C47 98.29(14) . . ?
O41 Na4 C47 22.76(12) . . ?
O40 Na4 C47 49.82(14) . . ?
N4 Na4 C47 142.2(2) . . ?
C17 Na4 C47 98.60(15) . . ?
C37 Na4 C47 124.22(14) . . ?
O31 Na4 Na3 47.95(10) . . ?
O11 Na4 Na3 44.75(10) . . ?
O41 Na4 Na3 90.87(10) . . ?
O40 Na4 Na3 156.63(14) . . ?
N4 Na4 Na3 105.14(18) . . ?
C17 Na4 Na3 68.06(12) . . ?
C37 Na4 Na3 60.28(12) . . ?
C47 Na4 Na3 112.44(12) . . ?
O31 Na4 Na2 43.32(9) . . ?
O11 Na4 Na2 88.90(11) . . ?
O41 Na4 Na2 44.01(9) . . ?
O40 Na4 Na2 111.33(12) . . ?
N4 Na4 Na2 142.63(18) . . ?
C17 Na4 Na2 111.99(12) . . ?
C37 Na4 Na2 65.00(11) . . ?
C47 Na4 Na2 64.83(11) . . ?
Na3 Na4 Na2 61.78(6) . . ?
O31 Na4 Na1 88.38(11) . . ?
O11 Na4 Na1 44.43(9) . . ?
O41 Na4 Na1 43.57(10) . . ?
O40 Na4 Na1 96.75(13) . . ?
N4 Na4 Na1 149.53(18) . . ?
C17 Na4 Na1 58.63(11) . . ?
C37 Na4 Na1 110.77(12) . . ?
C47 Na4 Na1 57.46(11) . . ?
Na3 Na4 Na1 60.27(6) . . ?
Na2 Na4 Na1 57.76(6) . . ?
O71 Na5 O81 89.59(13) . . ?
O71 Na5 O51 91.81(15) . . ?
O81 Na5 O51 87.73(13) . . ?
O71 Na5 N5 108.1(2) . . ?
O81 Na5 N5 102.0(2) . . ?
O51 Na5 N5 157.7(2) . . ?
O71 Na5 O50 123.51(15) . . ?
O81 Na5 O50 139.64(15) . . ?
O51 Na5 O50 70.50(14) . . ?
N5 Na5 O50 89.70(19) . . ?
O71 Na5 Na6 46.20(11) . . ?
O81 Na5 Na6 91.71(11) . . ?
O51 Na5 Na6 45.83(11) . . ?
N5 Na5 Na6 151.3(2) . . ?
O50 Na5 Na6 96.06(12) . . ?
O71 Na5 Na7 45.45(9) . . ?
O81 Na5 Na7 44.21(9) . . ?
O51 Na5 Na7 87.68(11) . . ?
N5 Na5 Na7 113.33(18) . . ?
O50 Na5 Na7 156.22(14) . . ?
Na6 Na5 Na7 60.95(6) . . ?
O71 Na5 Na8 88.72(10) . . ?
O81 Na5 Na8 44.77(10) . . ?
O51 Na5 Na8 43.06(9) . . ?
N5 Na5 Na8 143.7(2) . . ?
O50 Na5 Na8 107.83(12) . . ?
Na6 Na5 Na8 60.11(6) . . ?
Na7 Na5 Na8 56.97(6) . . ?
O61 Na6 O51 87.06(13) . . ?
O61 Na6 O71 88.31(13) . . ?
O51 Na6 O71 91.55(15) . . ?
O61 Na6 O60 72.85(12) . . ?
O51 Na6 O60 141.49(16) . . ?
O71 Na6 O60 119.51(16) . . ?
O61 Na6 N6 165.0(2) . . ?
O51 Na6 N6 98.55(18) . . ?
O71 Na6 N6 105.30(19) . . ?
O60 Na6 N6 94.62(18) . . ?
O61 Na6 C77 97.40(16) . . ?
O51 Na6 C77 116.37(17) . . ?
O71 Na6 C77 26.16(13) . . ?
O60 Na6 C77 98.90(16) . . ?
N6 Na6 C77 92.5(2) . . ?
O61 Na6 C57 107.02(15) . . ?
O51 Na6 C57 23.01(12) . . ?
O71 Na6 C57 103.16(16) . . ?
O60 Na6 C57 137.17(17) . . ?
N6 Na6 C57 76.38(18) . . ?
C77 Na6 C57 122.95(18) . . ?
O61 Na6 C67 22.79(12) . . ?
O51 Na6 C67 105.99(14) . . ?
O71 Na6 C67 100.19(13) . . ?
O60 Na6 C67 50.06(12) . . ?
N6 Na6 C67 143.87(19) . . ?
C77 Na6 C67 99.62(15) . . ?
C57 Na6 C67 122.10(15) . . ?
O61 Na6 Na5 90.32(11) . . ?
O51 Na6 Na5 47.20(11) . . ?
O71 Na6 Na5 44.57(10) . . ?
O60 Na6 Na5 158.37(12) . . ?
N6 Na6 Na5 103.70(17) . . ?
C77 Na6 Na5 69.25(13) . . ?
C57 Na6 Na5 60.12(13) . . ?
C67 Na6 Na5 112.43(12) . . ?
O61 Na6 Na8 43.47(9) . . ?
O51 Na6 Na8 43.63(9) . . ?
O71 Na6 Na8 88.50(11) . . ?
O60 Na6 Na8 110.36(11) . . ?
N6 Na6 Na8 140.83(17) . . ?
C77 Na6 Na8 111.90(13) . . ?
C57 Na6 Na8 64.73(11) . . ?
C67 Na6 Na8 63.78(10) . . ?
Na5 Na6 Na8 61.20(6) . . ?
O61 Na6 Na7 43.29(10) . . ?
O51 Na6 Na7 87.99(11) . . ?
O71 Na6 Na7 45.04(9) . . ?
O60 Na6 Na7 98.24(11) . . ?
N6 Na6 Na7 150.04(18) . . ?
C77 Na6 Na7 58.85(12) . . ?
C57 Na6 Na7 110.31(12) . . ?
C67 Na6 Na7 58.31(10) . . ?
Na5 Na6 Na7 60.22(6) . . ?
Na8 Na6 Na7 57.08(6) . . ?
O61 Na7 O81 93.43(14) . . ?
O61 Na7 O70 105.61(15) . . ?
O81 Na7 O70 153.95(15) . . ?
O61 Na7 O71 89.50(13) . . ?
O81 Na7 O71 88.33(13) . . ?
O70 Na7 O71 74.49(14) . . ?
O61 Na7 N7 115.3(2) . . ?
O81 Na7 N7 92.90(18) . . ?
O70 Na7 N7 94.74(19) . . ?
O71 Na7 N7 155.0(2) . . ?
O61 Na7 C78 100.14(14) . . ?
O81 Na7 C78 135.37(16) . . ?
O70 Na7 C78 24.71(14) . . ?
O71 Na7 C78 49.89(15) . . ?
N7 Na7 C78 118.1(2) . . ?
O61 Na7 C77 94.26(13) . . ?
O81 Na7 C77 110.93(16) . . ?
O70 Na7 C77 51.11(16) . . ?
O71 Na7 C77 23.47(14) . . ?
N7 Na7 C77 141.0(2) . . ?
C78 Na7 C77 26.44(15) . . ?
O61 Na7 Na8 45.84(10) . . ?
O81 Na7 Na8 47.77(10) . . ?
O70 Na7 Na8 149.29(14) . . ?
O71 Na7 Na8 91.76(11) . . ?
N7 Na7 Na8 107.47(18) . . ?
C78 Na7 Na8 132.74(14) . . ?
C77 Na7 Na8 111.39(13) . . ?
O61 Na7 Na5 90.10(11) . . ?
O81 Na7 Na5 44.62(9) . . ?
O70 Na7 Na5 116.39(12) . . ?
O71 Na7 Na5 43.78(10) . . ?
N7 Na7 Na5 133.25(17) . . ?
C78 Na7 Na5 92.72(14) . . ?
C77 Na7 Na5 66.84(14) . . ?
Na8 Na7 Na5 62.10(6) . . ?
O61 Na7 Na6 44.57(9) . . ?
O81 Na7 Na6 90.23(11) . . ?
O70 Na7 Na6 91.08(13) . . ?
O71 Na7 Na6 44.95(10) . . ?
N7 Na7 Na6 159.84(19) . . ?
C78 Na7 Na6 71.67(13) . . ?
C77 Na7 Na6 54.25(11) . . ?
Na8 Na7 Na6 61.10(6) . . ?
Na5 Na7 Na6 58.83(6) . . ?
O61 Na8 O51 89.98(14) . . ?
O61 Na8 O81 92.36(14) . . ?
O51 Na8 O81 89.63(14) . . ?
O61 Na8 O80 129.41(13) . . ?
O51 Na8 O80 136.30(15) . . ?
O81 Na8 O80 72.88(13) . . ?
O61 Na8 N8 89.2(2) . . ?
O51 Na8 N8 111.5(2) . . ?
O81 Na8 N8 158.8(2) . . ?
O80 Na8 N8 89.9(2) . . ?
O61 Na8 C87 106.39(14) . . ?
O51 Na8 C87 107.10(14) . . ?
O81 Na8 C87 22.75(12) . . ?
O80 Na8 C87 50.14(13) . . ?
N8 Na8 C87 138.2(2) . . ?
O61 Na8 Na7 46.06(10) . . ?
O51 Na8 Na7 92.98(12) . . ?
O81 Na8 Na7 46.47(9) . . ?
O80 Na8 Na7 101.92(11) . . ?
N8 Na8 Na7 129.69(18) . . ?
C87 Na8 Na7 61.61(10) . . ?
O61 Na8 Na6 44.97(9) . . ?
O51 Na8 Na6 45.04(10) . . ?
O81 Na8 Na6 89.94(11) . . ?
O80 Na8 Na6 162.29(12) . . ?
N8 Na8 Na6 105.8(2) . . ?
C87 Na8 Na6 112.56(12) . . ?
Na7 Na8 Na6 61.81(7) . . ?
O61 Na8 Na5 89.32(11) . . ?
O51 Na8 Na5 45.74(11) . . ?
O81 Na8 Na5 43.99(9) . . ?
O80 Na8 Na5 108.45(11) . . ?
N8 Na8 Na5 157.2(2) . . ?
C87 Na8 Na5 63.54(10) . . ?
Na7 Na8 Na5 60.92(6) . . ?
Na6 Na8 Na5 58.69(6) . . ?
C18 O10 C11 107.6(4) . . ?
C18 O10 Na1 110.3(3) . . ?
C11 O10 Na1 141.6(3) . . ?
C17 O11 Na3 150.6(3) . . ?
C17 O11 Na1 113.6(3) . . ?
Na3 O11 Na1 91.34(13) . . ?
C17 O11 Na4 105.5(3) . . ?
Na3 O11 Na4 88.59(14) . . ?
Na1 O11 Na4 91.02(13) . . ?
C28 O20 C21 106.8(4) . . ?
C28 O20 Na2 110.3(3) . . ?
C21 O20 Na2 140.2(3) . . ?
C27 O21 Na1 129.5(3) . . ?
C27 O21 Na3 131.6(3) . . ?
Na1 O21 Na3 91.06(13) . . ?
C27 O21 Na2 113.3(3) . . ?
Na1 O21 Na2 86.57(14) . . ?
Na3 O21 Na2 91.33(14) . . ?
C38 O30 C31 107.1(4) . . ?
C38 O30 Na3 111.4(3) . . ?
C31 O30 Na3 141.2(3) . . ?
C37 O31 Na2 145.3(3) . . ?
C37 O31 Na4 112.5(3) . . ?
Na2 O31 Na4 91.70(13) . . ?
C37 O31 Na3 113.5(3) . . ?
Na2 O31 Na3 91.72(14) . . ?
Na4 O31 Na3 86.07(14) . . ?
C48 O40 C41 107.8(5) . . ?
C48 O40 Na4 111.0(3) . . ?
C41 O40 Na4 140.5(4) . . ?
C47 O41 Na2 144.0(3) . . ?
C47 O41 Na1 115.8(3) . . ?
Na2 O41 Na1 88.51(14) . . ?
C47 O41 Na4 113.6(3) . . ?
Na2 O41 Na4 90.36(13) . . ?
Na1 O41 Na4 91.81(13) . . ?
C58 O50 C51 107.6(4) . . ?
C58 O50 Na5 110.5(3) . . ?
C51 O50 Na5 141.3(4) . . ?
C57 O51 Na8 144.1(4) . . ?
C57 O51 Na6 112.5(3) . . ?
Na8 O51 Na6 91.33(13) . . ?
C57 O51 Na5 115.4(3) . . ?
Na8 O51 Na5 91.21(14) . . ?
Na6 O51 Na5 86.97(15) . . ?
C68 O60 C61 107.3(4) . . ?
C68 O60 Na6 110.2(3) . . ?
C61 O60 Na6 142.3(3) . . ?
C67 O61 Na8 140.4(3) . . ?
C67 O61 Na7 119.1(3) . . ?
Na8 O61 Na7 88.10(14) . . ?
C67 O61 Na6 113.7(3) . . ?
Na8 O61 Na6 91.56(13) . . ?
Na7 O61 Na6 92.14(13) . . ?
C78 O70 C71 107.8(4) . . ?
C78 O70 Na7 110.1(3) . . ?
C71 O70 Na7 140.6(4) . . ?
C77 O71 Na5 154.6(3) . . ?
C77 O71 Na6 102.4(3) . . ?
Na5 O71 Na6 89.23(15) . . ?
C77 O71 Na7 111.5(3) . . ?
Na5 O71 Na7 90.77(14) . . ?
Na6 O71 Na7 90.01(13) . . ?
C88 O80 C81 106.8(4) . . ?
C88 O80 Na8 109.5(3) . . ?
C81 O80 Na8 141.0(3) . . ?
C87 O81 Na7 123.3(3) . . ?
C87 O81 Na5 137.3(3) . . ?
Na7 O81 Na5 91.17(14) . . ?
C87 O81 Na8 113.7(3) . . ?
Na7 O81 Na8 85.75(14) . . ?
Na5 O81 Na8 91.24(14) . . ?
C11N N1 Na1 144.6(7) . . ?
C21N N2 Na2 113.0(7) . . ?
C31N N3 Na3 155.0(9) . . ?
C41N N4 Na4 155.5(6) . . ?
C51N N5 Na5 163.7(9) . . ?
C61N N6 Na6 159.5(6) . . ?
C71N N7 Na7 151.0(6) . . ?
C81N N8 Na8 121.4(7) . . ?
N1 C11N C12N 178.5(9) . . ?
O10 C11 C111 106.6(5) . . ?
O10 C11 C112 106.5(5) . . ?
C111 C11 C112 109.5(7) . . ?
O10 C11 C12 105.7(5) . . ?
C111 C11 C12 115.1(7) . . ?
C112 C11 C12 112.7(6) . . ?
C13 C12 C11 104.0(5) . . ?
C18 C13 C14 118.9(6) . . ?
C18 C13 C12 108.9(6) . . ?
C14 C13 C12 132.2(6) . . ?
C15 C14 C13 118.3(6) . . ?
C14 C15 C16 121.9(6) . . ?
C17 C16 C15 121.8(6) . . ?
O11 C17 C16 124.8(5) . . ?
O11 C17 C18 121.7(5) . . ?
C16 C17 C18 113.5(5) . . ?
O11 C17 Na4 49.3(2) . . ?
C16 C17 Na4 105.2(3) . . ?
C18 C17 Na4 117.1(3) . . ?
O11 C17 Na1 43.6(2) . . ?
C16 C17 Na1 168.2(4) . . ?
C18 C17 Na1 78.2(3) . . ?
Na4 C17 Na1 66.52(12) . . ?
C13 C18 O10 113.3(5) . . ?
C13 C18 C17 125.6(5) . . ?
O10 C18 C17 121.1(4) . . ?
N2 C21N C22N 175.5(10) . . ?
O20 C21 C211 107.5(5) . . ?
O20 C21 C212 105.2(5) . . ?
C211 C21 C212 113.7(6) . . ?
O20 C21 C22 104.9(4) . . ?
C211 C21 C22 113.7(6) . . ?
C212 C21 C22 111.1(5) . . ?
C23 C22 C21 103.4(5) . . ?
C28 C23 C24 119.9(5) . . ?
C28 C23 C22 107.8(5) . . ?
C24 C23 C22 132.4(5) . . ?
C25 C24 C23 117.4(5) . . ?
C24 C25 C26 122.0(6) . . ?
C25 C26 C27 122.5(6) . . ?
O21 C27 C28 122.3(5) . . ?
O21 C27 C26 125.0(5) . . ?
C28 C27 C26 112.7(5) . . ?
O21 C27 Na2 44.1(2) . . ?
C28 C27 Na2 78.2(3) . . ?
C26 C27 Na2 169.1(4) . . ?
C23 C28 O20 113.1(5) . . ?
C23 C28 C27 125.5(5) . . ?
O20 C28 C27 121.4(4) . . ?
N3 C31N C32N 176.5(12) . . ?
O30 C31 C312 106.0(4) . . ?
O30 C31 C311 105.6(5) . . ?
C312 C31 C311 112.4(6) . . ?
O30 C31 C32 106.6(5) . . ?
C312 C31 C32 112.7(6) . . ?
C311 C31 C32 112.8(6) . . ?
C33 C32 C31 104.1(5) . . ?
C38 C33 C34 120.9(6) . . ?
C38 C33 C32 108.2(6) . . ?
C34 C33 C32 130.9(6) . . ?
C35 C34 C33 116.7(6) . . ?
C34 C35 C36 122.1(6) . . ?
C37 C36 C35 121.7(6) . . ?
O31 C37 C38 121.2(5) . . ?
O31 C37 C36 124.3(5) . . ?
C38 C37 C36 114.5(5) . . ?
O31 C37 Na4 44.2(2) . . ?
C38 C37 Na4 115.7(4) . . ?
C36 C37 Na4 108.2(4) . . ?
C33 C38 O30 113.7(5) . . ?
C33 C38 C37 124.2(6) . . ?
O30 C38 C37 122.1(5) . . ?
N4 C41N C42N 176.3(8) . . ?
C411 C41 C412 112.3(7) . . ?
C411 C41 O40 106.3(6) . . ?
C412 C41 O40 106.2(6) . . ?
C411 C41 C42 114.4(8) . . ?
C412 C41 C42 112.4(7) . . ?
O40 C41 C42 104.4(6) . . ?
C43 C42 C41 104.8(6) . . ?
C48 C43 C44 121.1(7) . . ?
C48 C43 C42 107.7(6) . . ?
C44 C43 C42 131.2(7) . . ?
C45 C44 C43 117.3(6) . . ?
C44 C45 C46 122.1(6) . . ?
C47 C46 C45 121.2(6) . . ?
O41 C47 C46 124.2(5) . . ?
O41 C47 C48 121.7(4) . . ?
C46 C47 C48 114.1(5) . . ?
O41 C47 Na1 41.8(2) . . ?
C46 C47 Na1 105.6(3) . . ?
C48 C47 Na1 122.7(3) . . ?
O41 C47 Na4 43.7(2) . . ?
C46 C47 Na4 167.8(4) . . ?
C48 C47 Na4 78.0(3) . . ?
Na1 C47 Na4 64.90(11) . . ?
C43 C48 O40 114.8(5) . . ?
C43 C48 C47 124.1(6) . . ?
O40 C48 C47 121.2(4) . . ?
N5 C51N C52N 175.8(11) . . ?
O50 C51 C511 106.8(5) . . ?
O50 C51 C512 105.7(5) . . ?
C511 C51 C512 113.0(7) . . ?
O50 C51 C52 105.6(5) . . ?
C511 C51 C52 112.7(6) . . ?
C512 C51 C52 112.4(6) . . ?
C53 C52 C51 104.7(5) . . ?
C58 C53 C54 119.7(7) . . ?
C58 C53 C52 108.0(6) . . ?
C54 C53 C52 132.2(7) . . ?
C55 C54 C53 117.6(7) . . ?
C54 C55 C56 122.0(7) . . ?
C55 C56 C57 122.9(6) . . ?
O51 C57 C56 125.2(5) . . ?
O51 C57 C58 121.6(5) . . ?
C56 C57 C58 113.2(5) . . ?
O51 C57 Na6 44.4(2) . . ?
C56 C57 Na6 105.3(4) . . ?
C58 C57 Na6 120.9(4) . . ?
C53 C58 O50 114.0(6) . . ?
C53 C58 C57 124.6(7) . . ?
O50 C58 C57 121.4(5) . . ?
N6 C61N C62N 179.0(9) . . ?
C612 C61 O60 105.9(5) . . ?
C612 C61 C611 112.0(6) . . ?
O60 C61 C611 105.2(5) . . ?
C612 C61 C62 115.0(6) . . ?
O60 C61 C62 105.9(4) . . ?
C611 C61 C62 111.9(6) . . ?
C63 C62 C61 104.6(5) . . ?
C65 C63 C68 119.3(5) . . ?
C65 C63 C62 132.1(5) . . ?
C68 C63 C62 108.6(5) . . ?
C66 C64 C67 121.7(5) . . ?
C66 C65 C63 117.5(5) . . ?
C65 C66 C64 122.7(5) . . ?
O61 C67 C68 122.2(4) . . ?
O61 C67 C64 124.7(5) . . ?
C68 C67 C64 113.1(4) . . ?
O61 C67 Na6 43.5(2) . . ?
C68 C67 Na6 78.6(3) . . ?
C64 C67 Na6 168.3(4) . . ?
C63 C68 C67 125.7(4) . . ?
C63 C68 O60 113.2(4) . . ?
C67 C68 O60 121.1(4) . . ?
N7 C71N C72N 179.1(8) . . ?
O70 C71 C72 106.4(5) . . ?
O70 C71 C711 105.8(4) . . ?
C72 C71 C711 112.6(6) . . ?
O70 C71 C712 106.4(5) . . ?
C72 C71 C712 113.4(6) . . ?
C711 C71 C712 111.6(6) . . ?
C73 C72 C71 102.8(5) . . ?
C78 C73 C74 117.3(7) . . ?
C78 C73 C72 109.8(6) . . ?
C74 C73 C72 132.8(7) . . ?
C75 C74 C73 119.2(7) . . ?
C74 C75 C76 122.2(7) . . ?
C77 C76 C75 120.1(7) . . ?
O71 C77 C76 123.6(6) . . ?
O71 C77 C78 121.3(5) . . ?
C76 C77 C78 115.1(6) . . ?
O71 C77 Na6 51.4(2) . . ?
C76 C77 Na6 104.8(4) . . ?
C78 C77 Na6 115.0(3) . . ?
O71 C77 Na7 45.0(2) . . ?
C76 C77 Na7 168.4(5) . . ?
C78 C77 Na7 76.4(3) . . ?
Na6 C77 Na7 66.90(12) . . ?
C73 C78 O70 111.7(6) . . ?
C73 C78 C77 126.1(6) . . ?
O70 C78 C77 122.2(5) . . ?
C73 C78 Na7 156.6(5) . . ?
O70 C78 Na7 45.1(2) . . ?
C77 C78 Na7 77.2(3) . . ?
N8 C81N C82N 176.7(11) . . ?
O80 C81 C812 106.5(5) . . ?
O80 C81 C82 105.2(4) . . ?
C812 C81 C82 111.5(5) . . ?
O80 C81 C811 107.2(5) . . ?
C812 C81 C811 112.4(5) . . ?
C82 C81 C811 113.4(5) . . ?
C83 C82 C81 102.8(5) . . ?
C88 C83 C84 120.1(6) . . ?
C88 C83 C82 107.8(5) . . ?
C84 C83 C82 132.1(5) . . ?
C83 C84 C85 118.3(6) . . ?
C84 C85 C86 120.9(6) . . ?
C85 C86 C87 122.3(5) . . ?
O81 C87 C88 121.6(5) . . ?
O81 C87 C86 124.9(5) . . ?
C88 C87 C86 113.5(5) . . ?
O81 C87 Na8 43.6(2) . . ?
C88 C87 Na8 78.0(3) . . ?
C86 C87 Na8 168.4(4) . . ?
C83 C88 O80 112.7(5) . . ?
C83 C88 C87 124.9(6) . . ?
O80 C88 C87 122.4(5) . . ?

loop_
_geom_bond_atom_site_label_1
_geom_bond_atom_site_label_2
_geom_bond_distance
_geom_bond_site_symmetry_2
_geom_bond_publ_flag
Na1 O41 2.305(4) . ?
Na1 O21 2.309(4) . ?
Na1 O11 2.340(4) . ?
Na1 O10 2.373(4) . ?
Na1 N1 2.441(6) . ?
Na1 C17 3.111(5) . ?
Na1 C47 3.111(5) . ?
Na1 Na2 3.201(3) . ?
Na1 Na3 3.298(3) . ?
Na1 Na4 3.342(3) . ?
Na2 O31 2.255(4) . ?
Na2 O41 2.283(4) . ?
Na2 O21 2.360(4) . ?
Na2 O20 2.379(4) . ?
Na2 N2 2.556(7) . ?
Na2 C27 3.114(6) . ?
Na2 Na4 3.286(3) . ?
Na2 Na3 3.342(3) . ?
Na3 O11 2.270(4) . ?
Na3 O21 2.312(4) . ?
Na3 O30 2.392(4) . ?
Na3 O31 2.399(4) . ?
Na3 N3 2.487(7) . ?
Na3 Na4 3.223(3) . ?
Na4 O31 2.323(4) . ?
Na4 O11 2.345(4) . ?
Na4 O41 2.349(4) . ?
Na4 O40 2.380(4) . ?
Na4 N4 2.459(6) . ?
Na4 C17 2.980(5) . ?
Na4 C37 3.081(5) . ?
Na4 C47 3.117(5) . ?
Na5 O71 2.287(4) . ?
Na5 O81 2.322(4) . ?
Na5 O51 2.394(4) . ?
Na5 N5 2.461(8) . ?
Na5 O50 2.475(4) . ?
Na5 Na6 3.258(3) . ?
Na5 Na7 3.305(3) . ?
Na5 Na8 3.342(3) . ?
Na6 O61 2.338(3) . ?
Na6 O51 2.340(4) . ?
Na6 O71 2.352(4) . ?
Na6 O60 2.380(4) . ?
Na6 N6 2.465(6) . ?
Na6 C77 2.937(6) . ?
Na6 C57 3.087(6) . ?
Na6 C67 3.109(5) . ?
Na6 Na8 3.307(3) . ?
Na6 Na7 3.329(3) . ?
Na7 O61 2.284(4) . ?
Na7 O81 2.305(4) . ?
Na7 O70 2.331(4) . ?
Na7 O71 2.355(4) . ?
Na7 N7 2.449(6) . ?
Na7 C78 3.087(6) . ?
Na7 C77 3.097(5) . ?
Na7 Na8 3.170(3) . ?
Na8 O61 2.276(4) . ?
Na8 O51 2.282(4) . ?
Na8 O81 2.354(4) . ?
Na8 O80 2.404(4) . ?
Na8 N8 2.507(7) . ?
Na8 C87 3.127(6) . ?
O10 C18 1.390(6) . ?
O10 C11 1.476(6) . ?
O11 C17 1.317(5) . ?
O20 C28 1.383(5) . ?
O20 C21 1.466(6) . ?
O21 C27 1.302(6) . ?
O30 C38 1.375(6) . ?
O30 C31 1.480(6) . ?
O31 C37 1.322(6) . ?
O40 C48 1.367(6) . ?
O40 C41 1.483(7) . ?
O41 C47 1.316(5) . ?
O50 C58 1.375(6) . ?
O50 C51 1.483(6) . ?
O51 C57 1.306(6) . ?
O60 C68 1.390(5) . ?
O60 C61 1.483(6) . ?
O61 C67 1.315(5) . ?
O70 C78 1.374(6) . ?
O70 C71 1.474(6) . ?
O71 C77 1.326(6) . ?
O80 C88 1.384(6) . ?
O80 C81 1.461(6) . ?
O81 C87 1.321(6) . ?
N1 C11N 1.088(8) . ?
N2 C21N 1.092(8) . ?
N3 C31N 1.098(10) . ?
N4 C41N 1.095(7) . ?
N5 C51N 1.096(9) . ?
N6 C61N 1.087(7) . ?
N7 C71N 1.133(8) . ?
N8 C81N 1.095(8) . ?
C11N C12N 1.446(10) . ?
C11 C111 1.479(9) . ?
C11 C112 1.487(9) . ?
C11 C12 1.533(9) . ?
C12 C13 1.488(9) . ?
C13 C18 1.365(7) . ?
C13 C14 1.380(8) . ?
C14 C15 1.359(8) . ?
C15 C16 1.394(8) . ?
C16 C17 1.390(7) . ?
C17 C18 1.396(7) . ?
C21N C22N 1.432(10) . ?
C21 C211 1.487(8) . ?
C21 C212 1.495(8) . ?
C21 C22 1.524(8) . ?
C22 C23 1.490(7) . ?
C23 C28 1.369(7) . ?
C23 C24 1.379(7) . ?
C24 C25 1.359(8) . ?
C25 C26 1.391(8) . ?
C26 C27 1.400(7) . ?
C27 C28 1.391(7) . ?
C31N C32N 1.423(11) . ?
C31 C312 1.484(8) . ?
C31 C311 1.488(9) . ?
C31 C32 1.506(8) . ?
C32 C33 1.495(9) . ?
C33 C38 1.369(7) . ?
C33 C34 1.377(8) . ?
C34 C35 1.373(9) . ?
C35 C36 1.394(8) . ?
C36 C37 1.389(7) . ?
C37 C38 1.385(7) . ?
C41N C42N 1.452(9) . ?
C41 C411 1.464(9) . ?
C41 C412 1.479(10) . ?
C41 C42 1.539(10) . ?
C42 C43 1.489(9) . ?
C43 C48 1.356(7) . ?
C43 C44 1.364(9) . ?
C44 C45 1.353(9) . ?
C45 C46 1.408(8) . ?
C46 C47 1.385(6) . ?
C47 C48 1.399(7) . ?
C51N C52N 1.463(11) . ?
C51 C511 1.486(9) . ?
C51 C512 1.499(9) . ?
C51 C52 1.524(9) . ?
C52 C53 1.489(9) . ?
C53 C58 1.369(8) . ?
C53 C54 1.379(9) . ?
C54 C55 1.368(10) . ?
C55 C56 1.376(8) . ?
C56 C57 1.386(7) . ?
C57 C58 1.410(7) . ?
C61N C62N 1.426(9) . ?
C61 C612 1.482(8) . ?
C61 C611 1.501(8) . ?
C61 C62 1.525(8) . ?
C62 C63 1.485(8) . ?
C63 C65 1.373(7) . ?
C63 C68 1.376(6) . ?
C64 C66 1.387(7) . ?
C64 C67 1.401(6) . ?
C65 C66 1.354(8) . ?
C67 C68 1.382(6) . ?
C71N C72N 1.418(10) . ?
C71 C72 1.511(9) . ?
C71 C711 1.515(8) . ?
C71 C712 1.514(9) . ?
C72 C73 1.488(9) . ?
C73 C78 1.373(7) . ?
C73 C74 1.393(10) . ?
C74 C75 1.388(11) . ?
C75 C76 1.406(10) . ?
C76 C77 1.397(7) . ?
C77 C78 1.414(8) . ?
C81N C82N 1.426(10) . ?
C81 C812 1.499(8) . ?
C81 C82 1.513(7) . ?
C81 C811 1.516(8) . ?
C82 C83 1.501(8) . ?
C83 C88 1.364(7) . ?
C83 C84 1.367(8) . ?
C84 C85 1.373(8) . ?
C85 C86 1.395(8) . ?
C86 C87 1.400(7) . ?
C87 C88 1.394(7) . ?

loop_
_cod_related_entry_id
_cod_related_entry_database
_cod_related_entry_code
1 ChemSpider 30652875
